data_7003367
loop_
_publ_author_name
'Pugh, David'
'Boyle, Aimee'
'Danopoulos, Andreas A.'

_publ_section_title
;
 &#x2018;Pincer&#x2019; pyridine dicarbene complexes of nickel and
 their derivatives. Unusual ring opening of a coordinated
 imidazol-2-ylidene
;
_journal_issue 8
_journal_name_full 'Dalton Transactions'
_journal_page_first 1087
_journal_page_last 1094
_journal_paper_doi 10.1039/b715769j
_journal_year 2008
_chemical_formula_moiety 'C74 H90 N10 Ag2, 2(C4 H10 O), Ag6 I8'
_chemical_formula_sum 'C82 H110 Ag8 I8 N10 O2'
_chemical_formula_weight 3145.96
_chemical_name_systematic
;
?
;
_space_group_IT_number 14
_symmetry_cell_setting monoclinic
_symmetry_Int_Tables_number 14
_symmetry_space_group_name_Hall '-P 2yn'
_symmetry_space_group_name_H-M 'P 1 21/n 1'
_atom_sites_solution_hydrogens geom
_atom_sites_solution_primary direct
_atom_sites_solution_secondary difmap
_audit_creation_method SHELXL-97
_cell_angle_alpha 90.00
_cell_angle_beta 98.0900(10)
_cell_angle_gamma 90.00
_cell_formula_units_Z 2
_cell_length_a 13.6353(4)
_cell_length_b 22.1211(6)
_cell_length_c 17.0640(5)
_cell_measurement_reflns_used 11779
_cell_measurement_temperature 120(2)
_cell_measurement_theta_max 27.48
_cell_measurement_theta_min 2.91
_cell_volume 5095.8(3)
_computing_cell_refinement 'DENZO (Otwinowski & Minor, 1997) & COLLECT (Hooft, R.W.W., 1998)'
_computing_data_collection 'COLLECT (Hooft, R.W.W., 1998)'
_computing_data_reduction 'DENZO (Otwinowski & Minor, 1997) & COLLECT (Hooft, R.W.W., 1998)'
_computing_molecular_graphics 'ORTEP-III (Farrugia, 1997)'
_computing_publication_material 'PLATON (Spek, 2003), WinGX (Farrugia, 1999) and enCIFer (Allen et al., 2004).'
_computing_structure_refinement 'SHELXL-97 (Sheldrick, 1997)'
_computing_structure_solution 'SHELXS-97 (sheldrick, 1997)'
_diffrn_ambient_temperature 120(2)
_diffrn_detector_area_resol_mean 9.091
_diffrn_measured_fraction_theta_full 0.989
_diffrn_measured_fraction_theta_max 0.989
_diffrn_measurement_device_type 'Bruker-Nonius 95mm CCD camera on \k-goniostat'
_diffrn_measurement_method '\f & \w scans'
_diffrn_radiation_monochromator '10cm confocal mirrors'
_diffrn_radiation_source 'Bruker-Nonius FR591 rotating anode'
_diffrn_radiation_type MoK\a
_diffrn_radiation_wavelength 0.71073
_diffrn_reflns_av_R_equivalents 0.0516
_diffrn_reflns_av_sigmaI/netI 0.0364
_diffrn_reflns_limit_h_max 17
_diffrn_reflns_limit_h_min -17
_diffrn_reflns_limit_k_max 28
_diffrn_reflns_limit_k_min -28
_diffrn_reflns_limit_l_max 22
_diffrn_reflns_limit_l_min -22
_diffrn_reflns_number 78859
_diffrn_reflns_theta_full 27.63
_diffrn_reflns_theta_max 27.63
_diffrn_reflns_theta_min 3.01
_diffrn_standards_number 0
_exptl_absorpt_coefficient_mu 3.972
_exptl_absorpt_correction_T_max 0.9614
_exptl_absorpt_correction_T_min 0.7417
_exptl_absorpt_correction_type multi-scan
_exptl_absorpt_process_details 'SADABS V2.10 (Sheldrick, G.M., 2003)'
_exptl_crystal_colour colourless
_exptl_crystal_density_diffrn 2.050
_exptl_crystal_density_method 'not measured'
_exptl_crystal_description block
_exptl_crystal_F_000 2976
_exptl_crystal_size_max 0.08
_exptl_crystal_size_mid 0.08
_exptl_crystal_size_min 0.01
_refine_diff_density_max 2.834
_refine_diff_density_min -3.554
_refine_diff_density_rms 0.199
_refine_ls_extinction_method none
_refine_ls_goodness_of_fit_ref 1.166
_refine_ls_hydrogen_treatment constr
_refine_ls_matrix_type full
_refine_ls_number_parameters 508
_refine_ls_number_reflns 11729
_refine_ls_number_restraints 6
_refine_ls_restrained_S_all 1.167
_refine_ls_R_factor_all 0.0753
_refine_ls_R_factor_gt 0.0560
_refine_ls_shift/su_max 0.039
_refine_ls_shift/su_mean 0.001
_refine_ls_structure_factor_coef Fsqd
_refine_ls_weighting_details 'calc w=1/[\s^2^(Fo^2^)+(0.0000P)^2^+71.9300P] where P=(Fo^2^+2Fc^2^)/3'
_refine_ls_weighting_scheme calc
_refine_ls_wR_factor_gt 0.1026
_refine_ls_wR_factor_ref 0.1121
_reflns_number_gt 9506
_reflns_number_total 11729
_reflns_threshold_expression I>2\s(I)
_cod_data_source_file b715769j.txt
_cod_data_source_block 6MeAg6I8
_cod_depositor_comments
;
The following automatic conversions were performed:
'_symmetry_cell_setting' value 'Monoclinic' changed to 'monoclinic'
according to '/home/saulius/struct/CIF-dictionaries/cif_core.dic'
dictionary named 'cif_core.dic' version 2.4.1 from 2010-06-29.

Automatic conversion script
Id: cif_fix_enum 1527 2010-12-29 10:47:43Z saulius 
;
_cod_original_sg_symbol_H-M P21/n
_cod_database_code 7003367

loop_
_symmetry_equiv_pos_as_xyz
'x, y, z'
'-x+1/2, y+1/2, -z+1/2'
'-x, -y, -z'
'x-1/2, -y-1/2, z-1/2'

loop_
_atom_site_label
_atom_site_type_symbol
_atom_site_fract_x
_atom_site_fract_y
_atom_site_fract_z
_atom_site_U_iso_or_equiv
_atom_site_adp_type
_atom_site_occupancy
_atom_site_symmetry_multiplicity
_atom_site_calc_flag
_atom_site_refinement_flags
_atom_site_disorder_assembly
_atom_site_disorder_group
C1 C 0.6926(5) 0.7547(3) 0.4828(4) 0.0231(15) Uani 1 1 d . . .
C2 C 0.7505(5) 0.7548(3) 0.5572(4) 0.0238(15) Uani 1 1 d . . .
C3 C 0.7671(6) 0.6992(4) 0.5945(4) 0.0280(16) Uani 1 1 d . . .
H3 H 0.8069 0.6974 0.6448 0.034 Uiso 1 1 calc R . .
C4 C 0.7272(6) 0.6466(4) 0.5601(5) 0.0314(18) Uani 1 1 d . . .
H4 H 0.7415 0.6090 0.5860 0.038 Uiso 1 1 calc R . .
C5 C 0.6665(6) 0.6486(3) 0.4881(5) 0.0273(16) Uani 1 1 d . . .
H5 H 0.6367 0.6124 0.4660 0.033 Uiso 1 1 calc R . .
C6 C 0.6485(5) 0.7031(3) 0.4475(4) 0.0216(14) Uani 1 1 d . . .
C7 C 0.7924(6) 0.8136(3) 0.5956(4) 0.0266(16) Uani 1 1 d . . .
H7 H 0.7433 0.8465 0.5793 0.032 Uiso 1 1 calc R . .
C8 C 0.8074(7) 0.8104(4) 0.6865(5) 0.041(2) Uani 1 1 d . . .
H8A H 0.8622 0.7828 0.7046 0.062 Uiso 1 1 calc R . .
H8B H 0.7467 0.7956 0.7046 0.062 Uiso 1 1 calc R . .
H8C H 0.8230 0.8508 0.7084 0.062 Uiso 1 1 calc R . .
C9 C 0.8899(7) 0.8316(4) 0.5684(5) 0.0360(19) Uani 1 1 d . . .
H9A H 0.9394 0.8000 0.5834 0.054 Uiso 1 1 calc R . .
H9B H 0.9130 0.8698 0.5935 0.054 Uiso 1 1 calc R . .
H9C H 0.8800 0.8365 0.5108 0.054 Uiso 1 1 calc R . .
C10 C 0.5765(6) 0.7055(3) 0.3698(4) 0.0266(16) Uani 1 1 d . . .
H10 H 0.5850 0.7455 0.3442 0.032 Uiso 1 1 calc R . .
C11 C 0.4701(6) 0.7018(4) 0.3882(5) 0.039(2) Uani 1 1 d . . .
H11A H 0.4240 0.7043 0.3388 0.058 Uiso 1 1 calc R . .
H11B H 0.4577 0.7354 0.4229 0.058 Uiso 1 1 calc R . .
H11C H 0.4605 0.6634 0.4147 0.058 Uiso 1 1 calc R . .
C12 C 0.5973(7) 0.6563(4) 0.3122(5) 0.037(2) Uani 1 1 d . . .
H12A H 0.6667 0.6586 0.3034 0.056 Uiso 1 1 calc R . .
H12B H 0.5540 0.6619 0.2618 0.056 Uiso 1 1 calc R . .
H12C H 0.5845 0.6167 0.3343 0.056 Uiso 1 1 calc R . .
C13 C 0.6060(5) 0.8509(3) 0.4373(4) 0.0197(13) Uani 1 1 d . . .
C14 C 0.7458(5) 0.8268(3) 0.3851(4) 0.0216(14) Uani 1 1 d . . .
H14 H 0.8031 0.8055 0.3748 0.026 Uiso 1 1 calc R . .
C15 C 0.7102(5) 0.8790(3) 0.3515(4) 0.0221(14) Uani 1 1 d . . .
H15 H 0.7384 0.9020 0.3133 0.026 Uiso 1 1 calc R . .
C16 C 0.5672(5) 0.9459(3) 0.3619(4) 0.0204(14) Uani 1 1 d . . .
C17 C 0.4661(5) 0.9421(3) 0.3304(4) 0.0223(14) Uani 1 1 d . . .
C18 C 0.4213(6) 0.9972(3) 0.3099(4) 0.0255(15) Uani 1 1 d . . .
H18 H 0.3532 0.9975 0.2881 0.031 Uiso 1 1 calc R . .
C19 C 0.4708(6) 1.0516(3) 0.3198(4) 0.0243(15) Uani 1 1 d . . .
C20 C 0.5698(6) 1.0480(3) 0.3526(4) 0.0224(14) Uani 1 1 d . . .
C21 C 0.3843(5) 0.8549(3) 0.5816(4) 0.0193(13) Uani 1 1 d . . .
C22 C 0.7139(6) 1.1116(3) 0.3305(4) 0.0256(16) Uani 1 1 d . . .
H22 H 0.7396 1.0864 0.2932 0.031 Uiso 1 1 calc R . .
C23 C 0.2488(6) 0.8353(3) 0.6409(4) 0.0240(15) Uani 1 1 d . . .
H23 H 0.1923 0.8152 0.6551 0.029 Uiso 1 1 calc R . .
C24 C 0.2955(5) 0.7572(3) 0.5471(4) 0.0225(14) Uani 1 1 d . . .
C25 C 0.3434(5) 0.7077(3) 0.5854(4) 0.0215(14) Uani 1 1 d . . .
C26 C 0.3232(6) 0.6513(3) 0.5503(5) 0.0273(16) Uani 1 1 d . . .
H26 H 0.3544 0.6163 0.5746 0.033 Uiso 1 1 calc R . .
C27 C 0.2588(6) 0.6456(3) 0.4812(5) 0.0299(17) Uani 1 1 d . . .
H27 H 0.2446 0.6067 0.4589 0.036 Uiso 1 1 calc R . .
C28 C 0.2146(6) 0.6961(4) 0.4437(5) 0.0299(17) Uani 1 1 d . . .
H28 H 0.1705 0.6913 0.3958 0.036 Uiso 1 1 calc R . .
C29 C 0.2333(5) 0.7536(3) 0.4745(4) 0.0230(15) Uani 1 1 d . . .
C30 C 0.4172(6) 0.7137(4) 0.6606(4) 0.0266(16) Uani 1 1 d . . .
H30 H 0.4130 0.7560 0.6805 0.032 Uiso 1 1 calc R . .
C31 C 0.5218(6) 0.7038(5) 0.6419(5) 0.046(2) Uani 1 1 d . . .
H31A H 0.5293 0.6617 0.6257 0.068 Uiso 1 1 calc R . .
H31B H 0.5695 0.7124 0.6891 0.068 Uiso 1 1 calc R . .
H31C H 0.5341 0.7308 0.5988 0.068 Uiso 1 1 calc R . .
C32 C 0.3937(7) 0.6707(4) 0.7258(5) 0.040(2) Uani 1 1 d . . .
H32A H 0.3257 0.6776 0.7360 0.059 Uiso 1 1 calc R . .
H32B H 0.4397 0.6783 0.7743 0.059 Uiso 1 1 calc R . .
H32C H 0.4008 0.6288 0.7088 0.059 Uiso 1 1 calc R . .
C33 C 0.1869(6) 0.8095(4) 0.4333(4) 0.0278(16) Uani 1 1 d . . .
H33 H 0.2316 0.8444 0.4497 0.033 Uiso 1 1 calc R . .
C34 C 0.1777(7) 0.8040(4) 0.3439(5) 0.041(2) Uani 1 1 d . . .
H34A H 0.2411 0.7909 0.3289 0.061 Uiso 1 1 calc R . .
H34B H 0.1595 0.8434 0.3197 0.061 Uiso 1 1 calc R . .
H34C H 0.1264 0.7743 0.3252 0.061 Uiso 1 1 calc R . .
C35 C 0.0858(7) 0.8230(4) 0.4597(6) 0.039(2) Uani 1 1 d . . .
H35A H 0.0427 0.7875 0.4499 0.058 Uiso 1 1 calc R . .
H35B H 0.0551 0.8575 0.4297 0.058 Uiso 1 1 calc R . .
H35C H 0.0951 0.8326 0.5164 0.058 Uiso 1 1 calc R . .
C36 C 0.4094(6) 0.8841(3) 0.3143(4) 0.0258(15) Uani 1 1 d . . .
H36A H 0.3800 0.8725 0.3613 0.039 Uiso 1 1 calc R . .
H36B H 0.4544 0.8521 0.3016 0.039 Uiso 1 1 calc R . .
H36C H 0.3568 0.8898 0.2695 0.039 Uiso 1 1 calc R . .
C37 C 0.4207(6) 1.1096(3) 0.2917(5) 0.0287(16) Uani 1 1 d . . .
H37A H 0.3622 1.1007 0.2532 0.043 Uiso 1 1 calc R . .
H37B H 0.4667 1.1347 0.2667 0.043 Uiso 1 1 calc R . .
H37C H 0.4005 1.1313 0.3369 0.043 Uiso 1 1 calc R . .
C38 C 0.2322(12) 0.9984(6) 0.4433(7) 0.086(5) Uani 1 1 d . . .
H38A H 0.2816 0.9684 0.4326 0.129 Uiso 1 1 calc R . .
H38B H 0.2155 0.9921 0.4968 0.129 Uiso 1 1 calc R . .
H38C H 0.2594 1.0391 0.4394 0.129 Uiso 1 1 calc R . .
C39 C 0.1405(13) 0.9915(6) 0.3839(9) 0.096(5) Uani 1 1 d . . .
H39A H 0.1166 0.9492 0.3828 0.115 Uiso 1 1 calc R . .
H39B H 0.0873 1.0183 0.3975 0.115 Uiso 1 1 calc R . .
C40 C 0.0902(13) 0.9996(8) 0.2425(10) 0.108(6) Uani 1 1 d . . .
H40A H 0.0298 1.0209 0.2534 0.129 Uiso 1 1 calc R . .
H40B H 0.0748 0.9560 0.2360 0.129 Uiso 1 1 calc R . .
C41 C 0.1237(14) 1.0244(9) 0.1679(11) 0.117(6) Uani 1 1 d U . .
H41A H 0.1402 1.0673 0.1754 0.176 Uiso 1 1 calc R . .
H41B H 0.0702 1.0199 0.1235 0.176 Uiso 1 1 calc R . .
H41C H 0.1822 1.0022 0.1566 0.176 Uiso 1 1 calc R . .
N1 N 0.6810(4) 0.8108(3) 0.4380(3) 0.0203(12) Uani 1 1 d . . .
N2 N 0.6250(4) 0.8927(2) 0.3830(3) 0.0184(11) Uani 1 1 d . . .
N3 N 0.6184(5) 0.9969(3) 0.3732(3) 0.0205(12) Uani 1 1 d . . .
N4 N 0.6305(5) 1.1010(3) 0.3665(3) 0.0220(12) Uani 1 1 d . . .
N5 N 0.3091(5) 0.8155(3) 0.5864(3) 0.0220(12) Uani 1 1 d . . .
Ag1 Ag 0.49473(4) 0.85048(2) 0.50910(3) 0.02027(11) Uani 1 1 d . . .
Ag2 Ag 0.53996(9) 0.15578(4) 0.96879(5) 0.0734(3) Uani 1 1 d . . .
Ag3 Ag 0.60199(6) 0.05253(3) 1.07244(4) 0.04021(17) Uani 1 1 d . . .
Ag4 Ag 0.40244(6) 0.07232(3) 0.86613(4) 0.04388(18) Uani 1 1 d . . .
I1 I 0.58803(4) 0.17168(2) 1.12459(3) 0.02797(11) Uani 1 1 d . . .
I2 I 0.42717(4) 0.19252(2) 0.83550(3) 0.02928(12) Uani 1 1 d . . .
I3 I 0.58797(4) 0.01411(2) 0.91013(3) 0.03264(12) Uani 1 1 d . . .
I4 I 0.76541(4) -0.00495(2) 1.16442(3) 0.03137(12) Uani 1 1 d . . .
O1 O 0.1685(7) 1.0084(4) 0.3066(5) 0.075(2) Uani 1 1 d . . .

loop_
_atom_site_aniso_label
_atom_site_aniso_U_11
_atom_site_aniso_U_22
_atom_site_aniso_U_33
_atom_site_aniso_U_23
_atom_site_aniso_U_13
_atom_site_aniso_U_12
C1 0.025(4) 0.020(3) 0.023(3) 0.006(3) 0.001(3) 0.004(3)
C2 0.023(4) 0.022(4) 0.028(4) -0.001(3) 0.009(3) 0.005(3)
C3 0.031(4) 0.031(4) 0.022(3) 0.009(3) 0.002(3) 0.005(3)
C4 0.029(4) 0.027(4) 0.039(4) 0.015(3) 0.007(3) 0.010(3)
C5 0.031(4) 0.021(4) 0.032(4) 0.004(3) 0.011(3) 0.007(3)
C6 0.025(4) 0.019(3) 0.023(3) 0.002(3) 0.008(3) 0.005(3)
C7 0.026(4) 0.024(4) 0.029(4) 0.002(3) -0.001(3) 0.006(3)
C8 0.051(6) 0.041(5) 0.028(4) -0.002(4) -0.008(4) 0.013(4)
C9 0.039(5) 0.027(4) 0.041(5) -0.005(4) 0.002(4) -0.006(4)
C10 0.031(4) 0.021(4) 0.027(4) -0.002(3) 0.004(3) -0.002(3)
C11 0.028(4) 0.055(6) 0.032(4) -0.007(4) 0.003(3) 0.002(4)
C12 0.040(5) 0.039(5) 0.034(4) -0.008(4) 0.008(4) 0.007(4)
C13 0.020(3) 0.016(3) 0.024(3) 0.002(3) 0.005(3) -0.002(3)
C14 0.024(4) 0.022(3) 0.021(3) 0.002(3) 0.008(3) 0.002(3)
C15 0.024(4) 0.025(4) 0.019(3) 0.002(3) 0.010(3) -0.001(3)
C16 0.024(4) 0.020(3) 0.019(3) 0.002(3) 0.007(3) 0.003(3)
C17 0.024(4) 0.025(4) 0.018(3) -0.003(3) 0.002(3) -0.004(3)
C18 0.023(4) 0.025(4) 0.028(4) 0.003(3) 0.004(3) 0.002(3)
C19 0.033(4) 0.021(3) 0.018(3) -0.001(3) 0.003(3) 0.001(3)
C20 0.029(4) 0.022(3) 0.016(3) 0.000(3) 0.005(3) -0.005(3)
C21 0.022(4) 0.017(3) 0.020(3) 0.003(3) 0.007(3) -0.001(3)
C22 0.030(4) 0.020(3) 0.028(4) -0.007(3) 0.008(3) 0.001(3)
C23 0.024(4) 0.023(4) 0.027(4) 0.001(3) 0.011(3) -0.003(3)
C24 0.021(4) 0.019(3) 0.029(4) -0.004(3) 0.007(3) -0.001(3)
C25 0.024(4) 0.020(3) 0.022(3) -0.001(3) 0.008(3) -0.005(3)
C26 0.029(4) 0.019(3) 0.034(4) -0.001(3) 0.005(3) 0.001(3)
C27 0.041(5) 0.020(4) 0.029(4) -0.008(3) 0.007(3) 0.001(3)
C28 0.025(4) 0.033(4) 0.032(4) -0.004(3) 0.002(3) -0.009(3)
C29 0.019(3) 0.026(4) 0.026(4) -0.004(3) 0.008(3) -0.004(3)
C30 0.031(4) 0.027(4) 0.022(3) 0.000(3) 0.001(3) -0.004(3)
C31 0.027(5) 0.079(7) 0.032(4) 0.008(5) 0.007(4) -0.002(5)
C32 0.048(5) 0.044(5) 0.027(4) 0.008(4) 0.007(4) -0.014(4)
C33 0.032(4) 0.027(4) 0.023(4) -0.002(3) -0.002(3) -0.004(3)
C34 0.049(6) 0.044(5) 0.027(4) 0.005(4) -0.003(4) 0.001(4)
C35 0.036(5) 0.034(5) 0.047(5) -0.002(4) 0.009(4) 0.005(4)
C36 0.027(4) 0.024(4) 0.027(4) -0.001(3) 0.006(3) -0.005(3)
C37 0.034(4) 0.021(4) 0.030(4) 0.001(3) 0.000(3) 0.002(3)
C38 0.119(13) 0.073(9) 0.055(7) 0.008(7) -0.023(8) 0.003(9)
C39 0.130(14) 0.047(7) 0.101(12) 0.019(7) -0.011(10) -0.010(8)
C40 0.089(12) 0.100(12) 0.119(14) 0.016(11) -0.036(10) -0.022(10)
C41 0.115(9) 0.139(10) 0.099(9) 0.008(8) 0.019(7) 0.034(8)
N1 0.021(3) 0.016(3) 0.026(3) 0.005(2) 0.009(2) -0.001(2)
N2 0.021(3) 0.016(3) 0.019(3) 0.003(2) 0.005(2) 0.002(2)
N3 0.028(3) 0.015(3) 0.019(3) 0.002(2) 0.003(2) -0.003(2)
N4 0.029(3) 0.017(3) 0.019(3) -0.001(2) 0.004(2) 0.002(2)
N5 0.025(3) 0.021(3) 0.021(3) 0.000(2) 0.005(2) -0.001(2)
Ag1 0.0238(3) 0.0180(2) 0.0200(2) 0.00004(19) 0.0064(2) 0.0004(2)
Ag2 0.1122(8) 0.0595(5) 0.0366(4) 0.0175(4) -0.0309(5) -0.0364(5)
Ag3 0.0476(4) 0.0244(3) 0.0452(4) -0.0015(3) -0.0055(3) 0.0019(3)
Ag4 0.0580(5) 0.0308(3) 0.0408(4) 0.0030(3) -0.0003(3) -0.0131(3)
I1 0.0321(3) 0.0240(2) 0.0273(2) -0.00232(19) 0.00238(19) 0.0003(2)
I2 0.0334(3) 0.0244(2) 0.0291(2) 0.0026(2) 0.0013(2) 0.0025(2)
I3 0.0356(3) 0.0337(3) 0.0285(3) -0.0015(2) 0.0042(2) -0.0062(2)
I4 0.0383(3) 0.0222(2) 0.0322(3) -0.0033(2) -0.0001(2) 0.0020(2)
O1 0.063(5) 0.090(7) 0.073(6) 0.006(5) 0.012(5) 0.008(5)

loop_
_atom_type_symbol
_atom_type_description
_atom_type_scat_dispersion_real
_atom_type_scat_dispersion_imag
_atom_type_scat_source
C C 0.0033 0.0016 'International Tables Vol C Tables 4.2.6.8 and 6.1.1.4'
H H 0.0000 0.0000 'International Tables Vol C Tables 4.2.6.8 and 6.1.1.4'
N N 0.0061 0.0033 'International Tables Vol C Tables 4.2.6.8 and 6.1.1.4'
Ag Ag -0.8971 1.1015 'International Tables Vol C Tables 4.2.6.8 and 6.1.1.4'
I I -0.4742 1.8119 'International Tables Vol C Tables 4.2.6.8 and 6.1.1.4'
O O 0.0106 0.0060 'International Tables Vol C Tables 4.2.6.8 and 6.1.1.4'

loop_
_geom_angle_atom_site_label_1
_geom_angle_atom_site_label_2
_geom_angle_atom_site_label_3
_geom_angle
_geom_angle_site_symmetry_1
_geom_angle_site_symmetry_3
_geom_angle_publ_flag
C6 C1 C2 123.5(6) . . ?
C6 C1 N1 117.7(6) . . ?
C2 C1 N1 118.8(6) . . ?
C3 C2 C1 116.7(7) . . ?
C3 C2 C7 122.0(7) . . ?
C1 C2 C7 121.3(6) . . ?
C4 C3 C2 121.5(7) . . ?
C4 C3 H3 119.2 . . ?
C2 C3 H3 119.2 . . ?
C3 C4 C5 120.2(7) . . ?
C3 C4 H4 119.9 . . ?
C5 C4 H4 119.9 . . ?
C4 C5 C6 120.6(7) . . ?
C4 C5 H5 119.7 . . ?
C6 C5 H5 119.7 . . ?
C1 C6 C5 117.3(7) . . ?
C1 C6 C10 122.2(6) . . ?
C5 C6 C10 120.3(7) . . ?
C9 C7 C2 112.4(6) . . ?
C9 C7 C8 108.8(7) . . ?
C2 C7 C8 112.5(7) . . ?
C9 C7 H7 107.7 . . ?
C2 C7 H7 107.7 . . ?
C8 C7 H7 107.7 . . ?
C7 C8 H8A 109.5 . . ?
C7 C8 H8B 109.5 . . ?
H8A C8 H8B 109.5 . . ?
C7 C8 H8C 109.5 . . ?
H8A C8 H8C 109.5 . . ?
H8B C8 H8C 109.5 . . ?
C7 C9 H9A 109.5 . . ?
C7 C9 H9B 109.5 . . ?
H9A C9 H9B 109.5 . . ?
C7 C9 H9C 109.5 . . ?
H9A C9 H9C 109.5 . . ?
H9B C9 H9C 109.5 . . ?
C12 C10 C11 111.3(7) . . ?
C12 C10 C6 112.3(6) . . ?
C11 C10 C6 109.3(6) . . ?
C12 C10 H10 107.9 . . ?
C11 C10 H10 107.9 . . ?
C6 C10 H10 107.9 . . ?
C10 C11 H11A 109.5 . . ?
C10 C11 H11B 109.5 . . ?
H11A C11 H11B 109.5 . . ?
C10 C11 H11C 109.5 . . ?
H11A C11 H11C 109.5 . . ?
H11B C11 H11C 109.5 . . ?
C10 C12 H12A 109.5 . . ?
C10 C12 H12B 109.5 . . ?
H12A C12 H12B 109.5 . . ?
C10 C12 H12C 109.5 . . ?
H12A C12 H12C 109.5 . . ?
H12B C12 H12C 109.5 . . ?
N1 C13 N2 103.6(6) . . ?
N1 C13 Ag1 127.3(5) . . ?
N2 C13 Ag1 129.0(5) . . ?
C15 C14 N1 105.6(6) . . ?
C15 C14 H14 127.2 . . ?
N1 C14 H14 127.2 . . ?
C14 C15 N2 107.1(6) . . ?
C14 C15 H15 126.4 . . ?
N2 C15 H15 126.4 . . ?
N3 C16 C17 125.0(6) . . ?
N3 C16 N2 113.8(6) . . ?
C17 C16 N2 121.2(6) . . ?
C18 C17 C16 114.5(7) . . ?
C18 C17 C36 120.5(7) . . ?
C16 C17 C36 124.9(7) . . ?
C19 C18 C17 123.1(7) . . ?
C19 C18 H18 118.5 . . ?
C17 C18 H18 118.5 . . ?
C18 C19 C20 115.5(7) . . ?
C18 C19 C37 121.0(7) . . ?
C20 C19 C37 123.5(7) . . ?
N3 C20 C19 125.1(7) . . ?
N3 C20 N4 113.4(6) . . ?
C19 C20 N4 121.5(7) . . ?
N4 C21 N5 103.9(6) 3_676 . ?
N4 C21 Ag1 127.7(5) 3_676 . ?
N5 C21 Ag1 128.4(5) . . ?
C23 C22 N4 106.2(6) 3_676 . ?
C23 C22 H22 126.9 3_676 . ?
N4 C22 H22 126.9 . . ?
C22 C23 N5 106.7(6) 3_676 . ?
C22 C23 H23 126.6 3_676 . ?
N5 C23 H23 126.6 . . ?
C25 C24 C29 123.8(7) . . ?
C25 C24 N5 117.5(6) . . ?
C29 C24 N5 118.7(6) . . ?
C24 C25 C26 116.9(7) . . ?
C24 C25 C30 122.7(6) . . ?
C26 C25 C30 120.5(7) . . ?
C27 C26 C25 121.0(7) . . ?
C27 C26 H26 119.5 . . ?
C25 C26 H26 119.5 . . ?
C26 C27 C28 120.5(7) . . ?
C26 C27 H27 119.8 . . ?
C28 C27 H27 119.8 . . ?
C27 C28 C29 121.4(7) . . ?
C27 C28 H28 119.3 . . ?
C29 C28 H28 119.3 . . ?
C28 C29 C24 116.3(7) . . ?
C28 C29 C33 122.0(7) . . ?
C24 C29 C33 121.7(6) . . ?
C25 C30 C31 109.8(6) . . ?
C25 C30 C32 112.2(6) . . ?
C31 C30 C32 111.2(7) . . ?
C25 C30 H30 107.8 . . ?
C31 C30 H30 107.8 . . ?
C32 C30 H30 107.8 . . ?
C30 C31 H31A 109.5 . . ?
C30 C31 H31B 109.5 . . ?
H31A C31 H31B 109.5 . . ?
C30 C31 H31C 109.5 . . ?
H31A C31 H31C 109.5 . . ?
H31B C31 H31C 109.5 . . ?
C30 C32 H32A 109.5 . . ?
C30 C32 H32B 109.5 . . ?
H32A C32 H32B 109.5 . . ?
C30 C32 H32C 109.5 . . ?
H32A C32 H32C 109.5 . . ?
H32B C32 H32C 109.5 . . ?
C29 C33 C34 111.8(7) . . ?
C29 C33 C35 110.8(6) . . ?
C34 C33 C35 111.0(7) . . ?
C29 C33 H33 107.7 . . ?
C34 C33 H33 107.7 . . ?
C35 C33 H33 107.7 . . ?
C33 C34 H34A 109.5 . . ?
C33 C34 H34B 109.5 . . ?
H34A C34 H34B 109.5 . . ?
C33 C34 H34C 109.5 . . ?
H34A C34 H34C 109.5 . . ?
H34B C34 H34C 109.5 . . ?
C33 C35 H35A 109.5 . . ?
C33 C35 H35B 109.5 . . ?
H35A C35 H35B 109.5 . . ?
C33 C35 H35C 109.5 . . ?
H35A C35 H35C 109.5 . . ?
H35B C35 H35C 109.5 . . ?
C17 C36 H36A 109.5 . . ?
C17 C36 H36B 109.5 . . ?
H36A C36 H36B 109.5 . . ?
C17 C36 H36C 109.5 . . ?
H36A C36 H36C 109.5 . . ?
H36B C36 H36C 109.5 . . ?
C19 C37 H37A 109.5 . . ?
C19 C37 H37B 109.5 . . ?
H37A C37 H37B 109.5 . . ?
C19 C37 H37C 109.5 . . ?
H37A C37 H37C 109.5 . . ?
H37B C37 H37C 109.5 . . ?
C39 C38 H38A 109.5 . . ?
C39 C38 H38B 109.5 . . ?
H38A C38 H38B 109.5 . . ?
C39 C38 H38C 109.5 . . ?
H38A C38 H38C 109.5 . . ?
H38B C38 H38C 109.5 . . ?
O1 C39 C38 106.4(13) . . ?
O1 C39 H39A 110.4 . . ?
C38 C39 H39A 110.4 . . ?
O1 C39 H39B 110.4 . . ?
C38 C39 H39B 110.4 . . ?
H39A C39 H39B 108.6 . . ?
O1 C40 C41 108.2(14) . . ?
O1 C40 H40A 110.1 . . ?
C41 C40 H40A 110.1 . . ?
O1 C40 H40B 110.1 . . ?
C41 C40 H40B 110.1 . . ?
H40A C40 H40B 108.4 . . ?
C40 C41 H41A 109.5 . . ?
C40 C41 H41B 109.5 . . ?
H41A C41 H41B 109.5 . . ?
C40 C41 H41C 109.5 . . ?
H41A C41 H41C 109.5 . . ?
H41B C41 H41C 109.5 . . ?
C13 N1 C14 112.1(6) . . ?
C13 N1 C1 126.1(6) . . ?
C14 N1 C1 121.7(6) . . ?
C13 N2 C15 111.6(6) . . ?
C13 N2 C16 125.4(6) . . ?
C15 N2 C16 123.0(6) . . ?
C16 N3 C20 116.8(6) . . ?
C21 N4 C22 112.0(6) 3_676 . ?
C21 N4 C20 124.2(6) 3_676 . ?
C22 N4 C20 123.7(6) . . ?
C21 N5 C23 111.1(6) . . ?
C21 N5 C24 126.2(6) . . ?
C23 N5 C24 122.5(6) . . ?
C13 Ag1 C21 177.0(3) . . ?
I1 Ag2 I2 146.54(5) . . ?
I1 Ag2 Ag3 59.59(2) . . ?
I2 Ag2 Ag3 145.76(4) . . ?
I1 Ag2 Ag4 134.86(4) . . ?
I2 Ag2 Ag4 57.14(2) . . ?
Ag3 Ag2 Ag4 88.66(3) . . ?
I1 Ag3 I4 109.23(3) . . ?
I1 Ag3 I3 125.89(3) . . ?
I4 Ag3 I3 109.90(3) . . ?
I1 Ag3 Ag2 55.42(2) . . ?
I4 Ag3 Ag2 144.85(4) . . ?
I3 Ag3 Ag2 71.08(3) . . ?
I1 Ag3 Ag4 139.60(3) . 3_657 ?
I4 Ag3 Ag4 55.91(2) . 3_657 ?
I3 Ag3 Ag4 93.64(3) . 3_657 ?
Ag2 Ag3 Ag4 156.98(3) . 3_657 ?
I1 Ag3 I3 109.25(3) . 3_657 ?
I4 Ag3 I3 110.06(3) . 3_657 ?
I3 Ag3 I3 90.51(2) . 3_657 ?
Ag2 Ag3 I3 105.04(3) . 3_657 ?
Ag4 Ag3 I3 56.68(2) 3_657 3_657 ?
I4 Ag4 I2 128.17(3) 3_657 . ?
I4 Ag4 I3 119.73(3) 3_657 . ?
I2 Ag4 I3 111.16(3) . . ?
I4 Ag4 Ag3 59.84(2) 3_657 3_657 ?
I2 Ag4 Ag3 169.43(3) . 3_657 ?
I3 Ag4 Ag3 62.96(2) . 3_657 ?
I4 Ag4 Ag2 152.36(4) 3_657 . ?
I2 Ag4 Ag2 55.44(2) . . ?
I3 Ag4 Ag2 70.49(3) . . ?
Ag3 Ag4 Ag2 114.11(3) 3_657 . ?
Ag2 I1 Ag3 64.99(3) . . ?
Ag2 I2 Ag4 67.41(3) . . ?
Ag4 I3 Ag3 93.24(3) . . ?
Ag4 I3 Ag3 60.35(2) . 3_657 ?
Ag3 I3 Ag3 89.49(2) . 3_657 ?
Ag4 I4 Ag3 64.25(2) 3_657 . ?
C40 O1 C39 113.0(12) . . ?

loop_
_geom_bond_atom_site_label_1
_geom_bond_atom_site_label_2
_geom_bond_distance
_geom_bond_site_symmetry_2
_geom_bond_publ_flag
C1 C6 1.387(10) . ?
C1 C2 1.397(10) . ?
C1 N1 1.456(8) . ?
C2 C3 1.388(10) . ?
C2 C7 1.531(10) . ?
C3 C4 1.379(12) . ?
C3 H3 0.9500 . ?
C4 C5 1.383(11) . ?
C4 H4 0.9500 . ?
C5 C6 1.395(10) . ?
C5 H5 0.9500 . ?
C6 C10 1.535(10) . ?
C7 C9 1.522(11) . ?
C7 C8 1.537(11) . ?
C7 H7 1.0000 . ?
C8 H8A 0.9800 . ?
C8 H8B 0.9800 . ?
C8 H8C 0.9800 . ?
C9 H9A 0.9800 . ?
C9 H9B 0.9800 . ?
C9 H9C 0.9800 . ?
C10 C12 1.520(10) . ?
C10 C11 1.529(11) . ?
C10 H10 1.0000 . ?
C11 H11A 0.9800 . ?
C11 H11B 0.9800 . ?
C11 H11C 0.9800 . ?
C12 H12A 0.9800 . ?
C12 H12B 0.9800 . ?
C12 H12C 0.9800 . ?
C13 N1 1.352(9) . ?
C13 N2 1.359(8) . ?
C13 Ag1 2.079(7) . ?
C14 C15 1.347(10) . ?
C14 N1 1.395(8) . ?
C14 H14 0.9500 . ?
C15 N2 1.381(9) . ?
C15 H15 0.9500 . ?
C16 N3 1.326(9) . ?
C16 C17 1.411(10) . ?
C16 N2 1.435(9) . ?
C17 C18 1.386(10) . ?
C17 C36 1.503(10) . ?
C18 C19 1.380(10) . ?
C18 H18 0.9500 . ?
C19 C20 1.390(10) . ?
C19 C37 1.499(10) . ?
C20 N3 1.330(9) . ?
C20 N4 1.436(9) . ?
C21 N4 1.351(9) 3_676 ?
C21 N5 1.357(9) . ?
C21 Ag1 2.082(7) . ?
C22 C23 1.343(10) 3_676 ?
C22 N4 1.387(9) . ?
C22 H22 0.9500 . ?
C23 C22 1.343(10) 3_676 ?
C23 N5 1.396(9) . ?
C23 H23 0.9500 . ?
C24 C25 1.389(10) . ?
C24 C29 1.402(10) . ?
C24 N5 1.454(9) . ?
C25 C26 1.395(10) . ?
C25 C30 1.521(10) . ?
C26 C27 1.374(11) . ?
C26 H26 0.9500 . ?
C27 C28 1.382(11) . ?
C27 H27 0.9500 . ?
C28 C29 1.387(10) . ?
C28 H28 0.9500 . ?
C29 C33 1.515(11) . ?
C30 C31 1.521(11) . ?
C30 C32 1.530(10) . ?
C30 H30 1.0000 . ?
C31 H31A 0.9800 . ?
C31 H31B 0.9800 . ?
C31 H31C 0.9800 . ?
C32 H32A 0.9800 . ?
C32 H32B 0.9800 . ?
C32 H32C 0.9800 . ?
C33 C34 1.519(10) . ?
C33 C35 1.540(11) . ?
C33 H33 1.0000 . ?
C34 H34A 0.9800 . ?
C34 H34B 0.9800 . ?
C34 H34C 0.9800 . ?
C35 H35A 0.9800 . ?
C35 H35B 0.9800 . ?
C35 H35C 0.9800 . ?
C36 H36A 0.9800 . ?
C36 H36B 0.9800 . ?
C36 H36C 0.9800 . ?
C37 H37A 0.9800 . ?
C37 H37B 0.9800 . ?
C37 H37C 0.9800 . ?
C38 C39 1.502(19) . ?
C38 H38A 0.9800 . ?
C38 H38B 0.9800 . ?
C38 H38C 0.9800 . ?
C39 O1 1.473(17) . ?
C39 H39A 0.9900 . ?
C39 H39B 0.9900 . ?
C40 O1 1.430(16) . ?
C40 C41 1.51(2) . ?
C40 H40A 0.9900 . ?
C40 H40B 0.9900 . ?
C41 H41A 0.9800 . ?
C41 H41B 0.9800 . ?
C41 H41C 0.9800 . ?
N4 C21 1.351(9) 3_676 ?
Ag2 I1 2.6704(9) . ?
Ag2 I2 2.6861(9) . ?
Ag2 Ag3 2.9392(11) . ?
Ag2 Ag4 3.0114(11) . ?
Ag3 I1 2.7970(8) . ?
Ag3 I4 2.8392(9) . ?
Ag3 I3 2.8776(9) . ?
Ag3 Ag4 2.9576(9) 3_657 ?
Ag3 I3 3.0311(9) 3_657 ?
Ag4 I4 2.7193(9) 3_657 ?
Ag4 I2 2.7399(8) . ?
Ag4 I3 2.8437(10) . ?
Ag4 Ag3 2.9576(9) 3_657 ?
I3 Ag3 3.0311(9) 3_657 ?
I4 Ag4 2.7193(9) 3_657 ?

loop_
_geom_torsion_atom_site_label_1
_geom_torsion_atom_site_label_2
_geom_torsion_atom_site_label_3
_geom_torsion_atom_site_label_4
_geom_torsion
_geom_torsion_site_symmetry_1
_geom_torsion_site_symmetry_2
_geom_torsion_site_symmetry_3
_geom_torsion_site_symmetry_4
_geom_torsion_publ_flag
C6 C1 C2 C3 3.1(11) . . . . ?
N1 C1 C2 C3 -174.1(6) . . . . ?
C6 C1 C2 C7 -176.3(7) . . . . ?
N1 C1 C2 C7 6.5(10) . . . . ?
C1 C2 C3 C4 -0.9(11) . . . . ?
C7 C2 C3 C4 178.6(7) . . . . ?
C2 C3 C4 C5 -2.1(12) . . . . ?
C3 C4 C5 C6 3.0(12) . . . . ?
C2 C1 C6 C5 -2.2(11) . . . . ?
N1 C1 C6 C5 175.0(6) . . . . ?
C2 C1 C6 C10 173.4(7) . . . . ?
N1 C1 C6 C10 -9.3(10) . . . . ?
C4 C5 C6 C1 -0.9(11) . . . . ?
C4 C5 C6 C10 -176.6(7) . . . . ?
C3 C2 C7 C9 95.6(9) . . . . ?
C1 C2 C7 C9 -85.0(9) . . . . ?
C3 C2 C7 C8 -27.5(10) . . . . ?
C1 C2 C7 C8 151.9(7) . . . . ?
C1 C6 C10 C12 135.6(8) . . . . ?
C5 C6 C10 C12 -48.9(10) . . . . ?
C1 C6 C10 C11 -100.4(8) . . . . ?
C5 C6 C10 C11 75.1(9) . . . . ?
N1 C14 C15 N2 -1.1(8) . . . . ?
N3 C16 C17 C18 0.9(10) . . . . ?
N2 C16 C17 C18 -177.6(6) . . . . ?
N3 C16 C17 C36 177.2(7) . . . . ?
N2 C16 C17 C36 -1.2(11) . . . . ?
C16 C17 C18 C19 -0.3(10) . . . . ?
C36 C17 C18 C19 -176.9(7) . . . . ?
C17 C18 C19 C20 -0.5(11) . . . . ?
C17 C18 C19 C37 175.9(7) . . . . ?
C18 C19 C20 N3 1.1(11) . . . . ?
C37 C19 C20 N3 -175.2(7) . . . . ?
C18 C19 C20 N4 -179.9(6) . . . . ?
C37 C19 C20 N4 3.8(11) . . . . ?
C29 C24 C25 C26 -3.4(11) . . . . ?
N5 C24 C25 C26 174.8(6) . . . . ?
C29 C24 C25 C30 174.7(7) . . . . ?
N5 C24 C25 C30 -7.1(10) . . . . ?
C24 C25 C26 C27 0.1(11) . . . . ?
C30 C25 C26 C27 -178.1(7) . . . . ?
C25 C26 C27 C28 1.7(12) . . . . ?
C26 C27 C28 C29 -0.2(12) . . . . ?
C27 C28 C29 C24 -2.8(11) . . . . ?
C27 C28 C29 C33 178.8(7) . . . . ?
C25 C24 C29 C28 4.7(11) . . . . ?
N5 C24 C29 C28 -173.4(6) . . . . ?
C25 C24 C29 C33 -176.9(7) . . . . ?
N5 C24 C29 C33 4.9(10) . . . . ?
C24 C25 C30 C31 -106.5(9) . . . . ?
C26 C25 C30 C31 71.6(9) . . . . ?
C24 C25 C30 C32 129.3(8) . . . . ?
C26 C25 C30 C32 -52.6(10) . . . . ?
C28 C29 C33 C34 -36.1(10) . . . . ?
C24 C29 C33 C34 145.6(7) . . . . ?
C28 C29 C33 C35 88.3(9) . . . . ?
C24 C29 C33 C35 -90.0(8) . . . . ?
N2 C13 N1 C14 -0.2(8) . . . . ?
Ag1 C13 N1 C14 -176.3(5) . . . . ?
N2 C13 N1 C1 -175.8(6) . . . . ?
Ag1 C13 N1 C1 8.0(10) . . . . ?
C15 C14 N1 C13 0.9(8) . . . . ?
C15 C14 N1 C1 176.7(6) . . . . ?
C6 C1 N1 C13 88.4(9) . . . . ?
C2 C1 N1 C13 -94.2(9) . . . . ?
C6 C1 N1 C14 -86.9(9) . . . . ?
C2 C1 N1 C14 90.5(8) . . . . ?
N1 C13 N2 C15 -0.6(8) . . . . ?
Ag1 C13 N2 C15 175.5(5) . . . . ?
N1 C13 N2 C16 -178.4(6) . . . . ?
Ag1 C13 N2 C16 -2.3(10) . . . . ?
C14 C15 N2 C13 1.1(8) . . . . ?
C14 C15 N2 C16 179.0(6) . . . . ?
N3 C16 N2 C13 121.7(7) . . . . ?
C17 C16 N2 C13 -59.7(9) . . . . ?
N3 C16 N2 C15 -55.9(9) . . . . ?
C17 C16 N2 C15 122.7(7) . . . . ?
C17 C16 N3 C20 -0.4(10) . . . . ?
N2 C16 N3 C20 178.1(6) . . . . ?
C19 C20 N3 C16 -0.6(10) . . . . ?
N4 C20 N3 C16 -179.8(6) . . . . ?
C23 C22 N4 C21 -1.6(9) 3_676 . . 3_676 ?
C23 C22 N4 C20 -179.0(6) 3_676 . . . ?
N3 C20 N4 C21 -115.8(7) . . . 3_676 ?
C19 C20 N4 C21 65.0(9) . . . 3_676 ?
N3 C20 N4 C22 61.2(9) . . . . ?
C19 C20 N4 C22 -118.0(8) . . . . ?
N4 C21 N5 C23 0.0(8) 3_676 . . . ?
Ag1 C21 N5 C23 -178.4(5) . . . . ?
N4 C21 N5 C24 -174.4(6) 3_676 . . . ?
Ag1 C21 N5 C24 7.2(10) . . . . ?
C22 C23 N5 C21 1.0(8) 3_676 . . . ?
C22 C23 N5 C24 175.7(6) 3_676 . . . ?
C25 C24 N5 C21 86.2(9) . . . . ?
C29 C24 N5 C21 -95.5(9) . . . . ?
C25 C24 N5 C23 -87.6(9) . . . . ?
C29 C24 N5 C23 90.7(8) . . . . ?
I2 Ag2 Ag3 I1 -148.96(10) . . . . ?
Ag4 Ag2 Ag3 I1 -146.30(4) . . . . ?
I1 Ag2 Ag3 I4 -73.50(6) . . . . ?
I2 Ag2 Ag3 I4 137.54(7) . . . . ?
Ag4 Ag2 Ag3 I4 140.20(5) . . . . ?
I1 Ag2 Ag3 I3 -171.46(4) . . . . ?
I2 Ag2 Ag3 I3 39.59(9) . . . . ?
Ag4 Ag2 Ag3 I3 42.24(3) . . . . ?
I1 Ag2 Ag3 Ag4 137.97(10) . . . 3_657 ?
I2 Ag2 Ag3 Ag4 -10.99(18) . . . 3_657 ?
Ag4 Ag2 Ag3 Ag4 -8.33(12) . . . 3_657 ?
I1 Ag2 Ag3 I3 103.27(3) . . . 3_657 ?
I2 Ag2 Ag3 I3 -45.69(10) . . . 3_657 ?
Ag4 Ag2 Ag3 I3 -43.03(4) . . . 3_657 ?
I1 Ag2 Ag4 I4 31.71(12) . . . 3_657 ?
I2 Ag2 Ag4 I4 -107.60(8) . . . 3_657 ?
Ag3 Ag2 Ag4 I4 74.17(9) . . . 3_657 ?
I1 Ag2 Ag4 I2 139.32(8) . . . . ?
Ag3 Ag2 Ag4 I2 -178.22(5) . . . . ?
I1 Ag2 Ag4 I3 -85.52(6) . . . . ?
I2 Ag2 Ag4 I3 135.16(3) . . . . ?
Ag3 Ag2 Ag4 I3 -43.06(3) . . . . ?
I1 Ag2 Ag4 Ag3 -38.90(8) . . . 3_657 ?
I2 Ag2 Ag4 Ag3 -178.22(4) . . . 3_657 ?
Ag3 Ag2 Ag4 Ag3 3.56(5) . . . 3_657 ?
I2 Ag2 I1 Ag3 148.25(8) . . . . ?
Ag4 Ag2 I1 Ag3 51.50(6) . . . . ?
I4 Ag3 I1 Ag2 144.22(4) . . . . ?
I3 Ag3 I1 Ag2 9.99(4) . . . . ?
Ag4 Ag3 I1 Ag2 -156.17(6) 3_657 . . . ?
I3 Ag3 I1 Ag2 -95.34(4) 3_657 . . . ?
I1 Ag2 I2 Ag4 -123.08(8) . . . . ?
Ag3 Ag2 I2 Ag4 3.16(8) . . . . ?
I4 Ag4 I2 Ag2 145.77(5) 3_657 . . . ?
I3 Ag4 I2 Ag2 -45.45(4) . . . . ?
Ag3 Ag4 I2 Ag2 8.9(2) 3_657 . . . ?
I4 Ag4 I3 Ag3 -107.35(3) 3_657 . . . ?
I2 Ag4 I3 Ag3 82.80(3) . . . . ?
Ag3 Ag4 I3 Ag3 -87.57(2) 3_657 . . . ?
Ag2 Ag4 I3 Ag3 44.29(3) . . . . ?
I4 Ag4 I3 Ag3 -19.78(3) 3_657 . . 3_657 ?
I2 Ag4 I3 Ag3 170.37(4) . . . 3_657 ?
Ag2 Ag4 I3 Ag3 131.86(3) . . . 3_657 ?
I1 Ag3 I3 Ag4 -54.15(4) . . . . ?
I4 Ag3 I3 Ag4 171.86(3) . . . . ?
Ag2 Ag3 I3 Ag4 -45.47(3) . . . . ?
Ag4 Ag3 I3 Ag4 116.91(2) 3_657 . . . ?
I3 Ag3 I3 Ag4 60.27(2) 3_657 . . . ?
I1 Ag3 I3 Ag3 -114.42(4) . . . 3_657 ?
I4 Ag3 I3 Ag3 111.59(3) . . . 3_657 ?
Ag2 Ag3 I3 Ag3 -105.74(3) . . . 3_657 ?
Ag4 Ag3 I3 Ag3 56.64(2) 3_657 . . 3_657 ?
I3 Ag3 I3 Ag3 0.0 3_657 . . 3_657 ?
I1 Ag3 I4 Ag4 137.54(4) . . . 3_657 ?
I3 Ag3 I4 Ag4 -80.58(3) . . . 3_657 ?
Ag2 Ag3 I4 Ag4 -165.73(7) . . . 3_657 ?
I3 Ag3 I4 Ag4 17.60(3) 3_657 . . 3_657 ?
C41 C40 O1 C39 174.2(13) . . . . ?
C38 C39 O1 C40 175.4(12) . . . . ?
